data_7109801
loop_
_publ_author_name
'Li Xiang'
'Kazushi Mashima'
'Zuowei Xie'

_publ_section_title
;
 Reaction of [eta^1^:eta^5^-(Me2NCH2CH2)C2B9H10]TaMe3 with aryl
 isonitriles: tantallacarborane-mediated facile cleavage of C-N multiple
 bonds
;
_journal_name_full Chem.Commun.
_journal_page_first 9039
_journal_paper_doi 10.1039/c3cc44446e
_journal_volume 49
_journal_year 2013
_chemical_formula_sum 'C30.5 H51 B9 N3 Ta'
_chemical_formula_weight 737.98
_chemical_name_systematic
; 
 ? 
;
_space_group_IT_number 2
_symmetry_cell_setting triclinic
_symmetry_space_group_name_Hall '-P 1'
_symmetry_space_group_name_H-M 'P -1'
_atom_sites_solution_hydrogens geom
_atom_sites_solution_primary direct
_atom_sites_solution_secondary difmap
_audit_creation_method SHELXL-97
_cell_angle_alpha 92.057(2)
_cell_angle_beta 100.2410(10)
_cell_angle_gamma 90.5130(10)
_cell_formula_units_Z 2
_cell_length_a 8.8958(7)
_cell_length_b 10.8119(9)
_cell_length_c 18.1883(14)
_cell_measurement_reflns_used 363
_cell_measurement_temperature 296(2)
_cell_measurement_theta_max 15
_cell_measurement_theta_min 15
_cell_volume 1720.2(2)
_computing_cell_refinement 'BRUKER KAPPA APEXII DUO DIFFRACTOMETER'
_computing_data_collection 'BRUKER KAPPA APEXII DUO DIFFRACTOMETER'
_computing_data_reduction 'BRUKER KAPPA APEXII DUO DIFFRACTOMETER'
_computing_molecular_graphics 'SIEMENS SHELXTL'
_computing_publication_material 'SIEMENS SHELXTL'
_computing_structure_refinement 'SHELXL-97 (Sheldrick, 2008)'
_computing_structure_solution 'SHELXS-97 (Sheldrick, 2008)'
_diffrn_ambient_temperature 296(2)
_diffrn_measured_fraction_theta_full 0.989
_diffrn_measured_fraction_theta_max 0.989
_diffrn_measurement_device_type 'BRUKER KAPPA APEXII DUO DIFFRACTOMETER'
_diffrn_measurement_method 'PHI & OMEGA SCAN'
_diffrn_radiation_monochromator graphite
_diffrn_radiation_source 'fine-focus sealed tube'
_diffrn_radiation_type MoK\a
_diffrn_radiation_wavelength 0.71073
_diffrn_reflns_av_R_equivalents 0.0680
_diffrn_reflns_av_sigmaI/netI 0.0519
_diffrn_reflns_limit_h_max 10
_diffrn_reflns_limit_h_min -9
_diffrn_reflns_limit_k_max 12
_diffrn_reflns_limit_k_min -12
_diffrn_reflns_limit_l_max 21
_diffrn_reflns_limit_l_min -21
_diffrn_reflns_number 24003
_diffrn_reflns_theta_full 25.25
_diffrn_reflns_theta_max 25.25
_diffrn_reflns_theta_min 1.88
_exptl_absorpt_coefficient_mu 3.221
_exptl_absorpt_correction_T_max 0.7456
_exptl_absorpt_correction_T_min 0.5920
_exptl_absorpt_correction_type multi-scan
_exptl_crystal_colour yellow
_exptl_crystal_density_diffrn 1.425
_exptl_crystal_density_method 'not measured'
_exptl_crystal_description block
_exptl_crystal_F_000 746
_exptl_crystal_size_max 0.50
_exptl_crystal_size_mid 0.40
_exptl_crystal_size_min 0.30
_refine_diff_density_max 0.678
_refine_diff_density_min -0.781
_refine_diff_density_rms 0.118
_refine_ls_extinction_method none
_refine_ls_goodness_of_fit_ref 1.080
_refine_ls_hydrogen_treatment riding
_refine_ls_matrix_type full
_refine_ls_number_parameters 397
_refine_ls_number_reflns 6161
_refine_ls_number_restraints 0
_refine_ls_restrained_S_all 1.080
_refine_ls_R_factor_all 0.0364
_refine_ls_R_factor_gt 0.0339
_refine_ls_shift/su_max 0.003
_refine_ls_shift/su_mean 0.000
_refine_ls_structure_factor_coef Fsqd
_refine_ls_weighting_details 'calc w=1/[\s^2^(Fo^2^)+(0.0503P)^2^+0.9875P] where P=(Fo^2^+2Fc^2^)/3'
_refine_ls_weighting_scheme calc
_refine_ls_wR_factor_gt 0.0874
_refine_ls_wR_factor_ref 0.0920
_reflns_number_gt 5803
_reflns_number_total 6161
_reflns_threshold_expression >2sigma(I)
_cod_data_source_file c3cc44446e.txt
_cod_data_source_block 3a
_cod_original_sg_symbol_H-M P-1
_cod_original_formula_sum 'C30.50 H51 B9 N3 Ta'
_cod_database_code 7109801

loop_
_symmetry_equiv_pos_as_xyz
'x, y, z'
'-x, -y, -z'

loop_
_atom_site_label
_atom_site_type_symbol
_atom_site_fract_x
_atom_site_fract_y
_atom_site_fract_z
_atom_site_U_iso_or_equiv
_atom_site_adp_type
_atom_site_occupancy
_atom_site_symmetry_multiplicity
_atom_site_calc_flag
_atom_site_refinement_flags
Ta1 Ta 0.974275(14) 0.714005(12) 0.748773(8) 0.03221(8) Uani 1 1 d .
N1 N 1.2283(4) 0.6753(3) 0.7839(2) 0.0423(8) Uani 1 1 d .
N2 N 0.9422(4) 0.7963(3) 0.8314(2) 0.0406(8) Uani 1 1 d .
N3 N 1.0611(4) 0.8558(3) 0.68570(19) 0.0371(8) Uani 1 1 d .
C1 C 0.9991(5) 0.4785(4) 0.7476(3) 0.0418(9) Uani 1 1 d .
C2 C 0.9592(5) 0.5114(4) 0.6623(2) 0.0417(9) Uani 1 1 d .
H2 H 1.0517 0.5275 0.6307 0.050 Uiso 1 1 calc R
C11 C 1.1619(5) 0.4540(4) 0.7845(3) 0.0530(11) Uani 1 1 d .
H11A H 1.1614 0.3854 0.8174 0.064 Uiso 1 1 calc R
H11B H 1.2197 0.4290 0.7461 0.064 Uiso 1 1 calc R
C12 C 1.2414(5) 0.5622(4) 0.8285(3) 0.0517(12) Uani 1 1 d .
H12A H 1.1972 0.5773 0.8730 0.062 Uiso 1 1 calc R
H12B H 1.3485 0.5435 0.8443 0.062 Uiso 1 1 calc R
C13 C 1.3130(5) 0.6544(5) 0.7199(3) 0.0587(13) Uani 1 1 d .
H13A H 1.4185 0.6392 0.7392 0.088 Uiso 1 1 calc R
H13B H 1.3053 0.7264 0.6902 0.088 Uiso 1 1 calc R
H13C H 1.2691 0.5842 0.6895 0.088 Uiso 1 1 calc R
C14 C 1.3116(6) 0.7770(5) 0.8315(4) 0.0648(15) Uani 1 1 d .
H14A H 1.4174 0.7563 0.8447 0.097 Uiso 1 1 calc R
H14B H 1.2687 0.7885 0.8761 0.097 Uiso 1 1 calc R
H14C H 1.3026 0.8520 0.8045 0.097 Uiso 1 1 calc R
C15 C 0.7618(5) 0.6750(5) 0.5648(3) 0.0537(11) Uani 1 1 d .
H15A H 0.8283 0.7488 0.5738 0.064 Uiso 1 1 calc R
C16 C 0.5984(6) 0.7202(7) 0.5536(4) 0.0787(18) Uani 1 1 d .
H16A H 0.5782 0.7677 0.5094 0.118 Uiso 1 1 calc R
H16B H 0.5844 0.7711 0.5962 0.118 Uiso 1 1 calc R
H16C H 0.5293 0.6504 0.5482 0.118 Uiso 1 1 calc R
C17 C 0.7896(9) 0.6124(7) 0.4910(3) 0.0803(18) Uani 1 1 d .
H17A H 0.7624 0.6680 0.4510 0.120 Uiso 1 1 calc R
H17B H 0.7280 0.5382 0.4806 0.120 Uiso 1 1 calc R
H17C H 0.8955 0.5918 0.4954 0.120 Uiso 1 1 calc R
C18 C 0.8800(5) 0.8459(4) 0.8908(3) 0.0459(10) Uani 1 1 d .
C19 C 0.7591(6) 0.9283(5) 0.8771(3) 0.0558(12) Uani 1 1 d .
C20 C 0.6963(8) 0.9764(6) 0.9372(4) 0.0792(18) Uani 1 1 d .
H20A H 0.6130 1.0286 0.9282 0.095 Uiso 1 1 calc R
C21 C 0.7557(9) 0.9479(6) 1.0089(4) 0.083(2) Uani 1 1 d .
H21A H 0.7156 0.9833 1.0484 0.100 Uiso 1 1 calc R
C22 C 0.8749(8) 0.8668(6) 1.0229(3) 0.0776(17) Uani 1 1 d .
H22A H 0.9133 0.8470 1.0719 0.093 Uiso 1 1 calc R
C23 C 0.9380(7) 0.8149(5) 0.9660(3) 0.0586(13) Uani 1 1 d .
C24 C 1.0641(8) 0.7251(7) 0.9841(3) 0.0787(18) Uani 1 1 d .
H24A H 1.0873 0.7162 1.0372 0.118 Uiso 1 1 calc R
H24B H 1.1532 0.7550 0.9669 0.118 Uiso 1 1 calc R
H24C H 1.0330 0.6463 0.9599 0.118 Uiso 1 1 calc R
C25 C 0.6956(7) 0.9656(7) 0.8003(4) 0.0767(18) Uani 1 1 d .
H25A H 0.7500 0.9250 0.7655 0.115 Uiso 1 1 calc R
H25B H 0.7063 1.0537 0.7975 0.115 Uiso 1 1 calc R
H25C H 0.5894 0.9424 0.7883 0.115 Uiso 1 1 calc R
C26 C 1.1695(5) 0.9409(4) 0.6625(2) 0.0400(9) Uani 1 1 d .
C27 C 1.2210(6) 1.0447(4) 0.7097(3) 0.0486(11) Uani 1 1 d .
C28 C 1.3315(6) 1.1203(5) 0.6895(3) 0.0589(13) Uani 1 1 d .
H28A H 1.3685 1.1888 0.7199 0.071 Uiso 1 1 calc R
C29 C 1.3871(6) 1.0959(5) 0.6252(3) 0.0649(15) Uani 1 1 d .
H29A H 1.4623 1.1474 0.6128 0.078 Uiso 1 1 calc R
C30 C 1.3333(6) 0.9961(5) 0.5787(3) 0.0586(13) Uani 1 1 d .
H30A H 1.3713 0.9819 0.5347 0.070 Uiso 1 1 calc R
C31 C 1.2228(6) 0.9160(4) 0.5963(3) 0.0502(11) Uani 1 1 d .
C32 C 1.1623(8) 0.8106(6) 0.5435(3) 0.0751(18) Uani 1 1 d .
H32A H 1.2158 0.8081 0.5021 0.113 Uiso 1 1 calc R
H32B H 1.0553 0.8216 0.5255 0.113 Uiso 1 1 calc R
H32C H 1.1769 0.7343 0.5691 0.113 Uiso 1 1 calc R
C33 C 1.1558(8) 1.0759(5) 0.7794(3) 0.0646(14) Uani 1 1 d .
H33A H 1.2054 1.1494 0.8039 0.097 Uiso 1 1 calc R
H33B H 1.1727 1.0085 0.8126 0.097 Uiso 1 1 calc R
H33C H 1.0482 1.0897 0.7659 0.097 Uiso 1 1 calc R
C34 C 0.9173(5) 0.8655(4) 0.6762(2) 0.0441(10) Uani 1 1 d .
C35 C 0.8279(7) 0.9669(5) 0.6367(3) 0.0662(14) Uani 1 1 d .
H35A H 0.8867 1.0048 0.6039 0.099 Uiso 1 1 calc R
H35B H 0.8049 1.0277 0.6726 0.099 Uiso 1 1 calc R
H35C H 0.7345 0.9334 0.6079 0.099 Uiso 1 1 calc R
C36 C 0.492(2) 0.7138(15) 0.0675(13) 0.124(8) Uani 0.50 1 d P
H36A H 0.5718 0.7637 0.0540 0.187 Uiso 0.50 1 calc PR
H36B H 0.5106 0.7045 0.1206 0.187 Uiso 0.50 1 calc PR
H36C H 0.3955 0.7533 0.0527 0.187 Uiso 0.50 1 calc PR
C37 C 0.4888(10) 0.6115(11) 0.0356(5) 0.110(3) Uani 1 1 d .
C38 C 0.3911(9) 0.5134(12) 0.0408(5) 0.108(3) Uani 1 1 d .
H38A H 0.3162 0.5250 0.0700 0.129 Uiso 1 1 calc R
C39 C 0.3979(11) 0.4047(13) 0.0070(6) 0.126(4) Uani 1 1 d .
H39 H 0.3293 0.3411 0.0114 0.151 Uiso 1 1 calc R
B3 B 0.7995(5) 0.5946(5) 0.6390(3) 0.0423(11) Uani 1 1 d .
B4 B 0.7288(5) 0.6073(5) 0.7264(3) 0.0459(11) Uani 1 1 d .
H4 H 0.6549 0.6836 0.7384 0.055 Uiso 1 1 calc R
B5 B 0.8637(7) 0.5296(5) 0.7935(3) 0.0461(13) Uani 1 1 d .
H5 H 0.8863 0.5522 0.8540 0.055 Uiso 1 1 calc R
B6 B 0.9314(7) 0.3593(5) 0.6839(4) 0.0572(14) Uani 1 1 d .
H6 H 0.9988 0.2798 0.6700 0.069 Uiso 1 1 calc R
B7 B 0.8025(7) 0.4309(6) 0.6164(3) 0.0579(14) Uani 1 1 d .
H7 H 0.7849 0.3971 0.5577 0.069 Uiso 1 1 calc R
B8 B 0.6519(6) 0.4897(5) 0.6576(3) 0.0538(13) Uani 1 1 d .
H8 H 0.5341 0.4942 0.6265 0.065 Uiso 1 1 calc R
B9 B 0.6928(7) 0.4536(6) 0.7531(4) 0.0552(14) Uani 1 1 d .
H9 H 0.6009 0.4355 0.7848 0.066 Uiso 1 1 calc R
B10 B 0.8667(7) 0.3735(5) 0.7688(4) 0.0545(13) Uani 1 1 d .
H10 H 0.8914 0.3029 0.8112 0.065 Uiso 1 1 calc R
B11 B 0.7381(8) 0.3455(6) 0.6850(5) 0.0719(19) Uani 1 1 d .
H11 H 0.6765 0.2565 0.6721 0.086 Uiso 1 1 calc R

loop_
_atom_site_aniso_label
_atom_site_aniso_U_11
_atom_site_aniso_U_22
_atom_site_aniso_U_33
_atom_site_aniso_U_23
_atom_site_aniso_U_13
_atom_site_aniso_U_12
Ta1 0.02639(11) 0.03473(12) 0.03499(12) -0.00071(7) 0.00433(7) 0.00276(7)
N1 0.0294(17) 0.0410(19) 0.054(2) 0.0022(16) 0.0018(15) 0.0022(14)
N2 0.0357(18) 0.0405(19) 0.045(2) -0.0019(15) 0.0046(15) 0.0059(15)
N3 0.0421(19) 0.0317(17) 0.0383(19) 0.0019(14) 0.0093(15) 0.0021(14)
C1 0.037(2) 0.038(2) 0.050(2) 0.0020(18) 0.0071(18) 0.0032(17)
C2 0.042(2) 0.041(2) 0.043(2) -0.0055(18) 0.0095(18) 0.0002(18)
C11 0.047(3) 0.043(2) 0.067(3) 0.008(2) 0.005(2) 0.011(2)
C12 0.036(2) 0.050(3) 0.066(3) 0.015(2) -0.002(2) 0.0069(19)
C13 0.033(2) 0.068(3) 0.079(4) 0.009(3) 0.020(2) 0.008(2)
C14 0.037(2) 0.055(3) 0.093(4) 0.007(3) -0.014(3) -0.005(2)
C15 0.046(3) 0.066(3) 0.045(3) 0.001(2) -0.003(2) 0.002(2)
C16 0.053(3) 0.100(5) 0.083(4) 0.029(4) 0.008(3) 0.019(3)
C17 0.102(5) 0.091(5) 0.045(3) -0.003(3) 0.004(3) 0.008(4)
C18 0.047(2) 0.046(2) 0.045(2) -0.0122(19) 0.0142(19) -0.0063(19)
C19 0.056(3) 0.051(3) 0.063(3) -0.010(2) 0.019(2) 0.003(2)
C20 0.083(4) 0.073(4) 0.090(5) -0.014(3) 0.040(4) 0.014(3)
C21 0.112(5) 0.077(4) 0.070(4) -0.019(3) 0.048(4) 0.000(4)
C22 0.097(5) 0.088(4) 0.051(3) -0.014(3) 0.024(3) -0.003(4)
C23 0.066(3) 0.064(3) 0.045(3) -0.012(2) 0.011(2) -0.012(3)
C24 0.082(4) 0.110(5) 0.040(3) 0.005(3) -0.001(3) 0.019(4)
C25 0.062(4) 0.084(4) 0.085(4) 0.007(3) 0.016(3) 0.037(3)
C26 0.040(2) 0.037(2) 0.042(2) 0.0064(18) 0.0065(18) -0.0022(17)
C27 0.055(3) 0.039(2) 0.050(3) 0.006(2) 0.000(2) 0.001(2)
C28 0.064(3) 0.044(3) 0.063(3) 0.004(2) -0.004(3) -0.015(2)
C29 0.059(3) 0.069(3) 0.065(3) 0.019(3) 0.003(3) -0.019(3)
C30 0.053(3) 0.068(3) 0.059(3) 0.015(3) 0.017(2) -0.007(2)
C31 0.052(3) 0.051(3) 0.048(3) 0.001(2) 0.008(2) -0.006(2)
C32 0.090(5) 0.081(4) 0.058(3) -0.015(3) 0.028(3) -0.023(3)
C33 0.080(4) 0.056(3) 0.056(3) -0.003(3) 0.007(3) -0.002(3)
C34 0.045(2) 0.049(2) 0.037(2) 0.0006(19) 0.0023(18) 0.0057(19)
C35 0.069(4) 0.058(3) 0.069(4) 0.012(3) 0.001(3) 0.014(3)
C36 0.110(13) 0.068(9) 0.17(2) 0.010(11) -0.039(13) 0.001(9)
C37 0.081(5) 0.145(9) 0.093(6) 0.037(6) -0.019(5) 0.003(5)
C38 0.059(4) 0.177(10) 0.085(6) 0.058(6) -0.002(4) -0.011(6)
C39 0.089(7) 0.183(11) 0.102(7) 0.054(7) -0.002(5) -0.026(7)
B3 0.032(2) 0.050(3) 0.042(3) 0.000(2) 0.0016(19) 0.001(2)
B4 0.026(2) 0.057(3) 0.054(3) 0.000(2) 0.005(2) -0.001(2)
B5 0.047(3) 0.047(3) 0.046(3) 0.004(2) 0.013(2) -0.008(2)
B6 0.059(3) 0.037(3) 0.074(4) -0.012(3) 0.010(3) 0.002(2)
B7 0.065(4) 0.054(3) 0.050(3) -0.013(3) 0.003(3) -0.005(3)
B8 0.038(3) 0.058(3) 0.061(3) -0.008(3) -0.001(2) -0.010(2)
B9 0.045(3) 0.056(3) 0.068(4) 0.001(3) 0.020(3) -0.013(2)
B10 0.056(3) 0.043(3) 0.062(3) 0.006(3) 0.006(3) -0.008(2)
B11 0.058(4) 0.054(4) 0.098(5) -0.008(4) 0.003(4) -0.011(3)

loop_
_atom_type_symbol
_atom_type_description
_atom_type_scat_dispersion_real
_atom_type_scat_dispersion_imag
_atom_type_scat_source
C C 0.0033 0.0016 'International Tables Vol C Tables 4.2.6.8 and 6.1.1.4'
H H 0.0000 0.0000 'International Tables Vol C Tables 4.2.6.8 and 6.1.1.4'
B B 0.0013 0.0007 'International Tables Vol C Tables 4.2.6.8 and 6.1.1.4'
N N 0.0061 0.0033 'International Tables Vol C Tables 4.2.6.8 and 6.1.1.4'
Ta Ta -0.7052 6.5227 'International Tables Vol C Tables 4.2.6.8 and 6.1.1.4'

loop_
_geom_angle_atom_site_label_1
_geom_angle_atom_site_label_2
_geom_angle_atom_site_label_3
_geom_angle
_geom_angle_site_symmetry_3
N2 Ta1 C34 95.24(16) .
N2 Ta1 N3 103.37(15) .
C34 Ta1 N3 34.14(15) .
N2 Ta1 N1 99.09(15) .
C34 Ta1 N1 116.40(15) .
N3 Ta1 N1 82.31(13) .
N2 Ta1 B4 94.82(17) .
C34 Ta1 B4 98.82(18) .
N3 Ta1 B4 129.91(16) .
N1 Ta1 B4 140.43(16) .
N2 Ta1 B5 88.44(18) .
C34 Ta1 B5 142.00(19) .
N3 Ta1 B5 167.47(18) .
N1 Ta1 B5 100.19(17) .
B4 Ta1 B5 43.20(19) .
N2 Ta1 C1 120.10(15) .
C34 Ta1 C1 142.16(16) .
N3 Ta1 C1 132.64(14) .
N1 Ta1 C1 73.63(13) .
B4 Ta1 C1 67.35(16) .
B5 Ta1 C1 38.95(17) .
N2 Ta1 B3 134.42(15) .
C34 Ta1 B3 81.39(16) .
N3 Ta1 B3 98.66(15) .
N1 Ta1 B3 123.25(14) .
B4 Ta1 B3 42.10(17) .
B5 Ta1 B3 69.62(19) .
C1 Ta1 B3 64.65(15) .
N2 Ta1 C2 151.79(15) .
C34 Ta1 C2 106.76(15) .
N3 Ta1 C2 104.75(13) .
N1 Ta1 C2 86.92(13) .
B4 Ta1 C2 65.01(16) .
B5 Ta1 C2 63.36(17) .
C1 Ta1 C2 35.44(14) .
B3 Ta1 C2 37.54(14) .
C14 N1 C12 107.7(4) .
C14 N1 C13 105.9(4) .
C12 N1 C13 108.2(4) .
C14 N1 Ta1 112.7(3) .
C12 N1 Ta1 107.5(2) .
C13 N1 Ta1 114.5(3) .
C18 N2 Ta1 165.2(3) .
C34 N3 C26 127.3(4) .
C34 N3 Ta1 72.2(3) .
C26 N3 Ta1 159.0(3) .
C11 C1 C2 121.1(4) .
C11 C1 B5 124.1(4) .
C2 C1 B5 110.5(4) .
C11 C1 B10 113.9(4) .
C2 C1 B10 110.3(4) .
B5 C1 B10 61.2(3) .
C11 C1 B6 110.1(4) .
C2 C1 B6 62.8(3) .
B5 C1 B6 111.5(4) .
B10 C1 B6 60.5(3) .
C11 C1 Ta1 105.8(3) .
C2 C1 Ta1 75.1(2) .
B5 C1 Ta1 66.9(2) .
B10 C1 Ta1 126.2(3) .
B6 C1 Ta1 134.4(3) .
C1 C2 B3 114.9(3) .
C1 C2 B7 111.9(4) .
B3 C2 B7 64.3(3) .
C1 C2 B6 62.8(3) .
B3 C2 B6 115.8(4) .
B7 C2 B6 60.6(3) .
C1 C2 Ta1 69.5(2) .
B3 C2 Ta1 69.9(2) .
B7 C2 Ta1 129.4(3) .
B6 C2 Ta1 129.2(3) .
C12 C11 C1 114.2(4) .
N1 C12 C11 111.4(4) .
C16 C15 C17 108.6(5) .
C16 C15 B3 110.7(4) .
C17 C15 B3 116.8(5) .
N2 C18 C19 119.8(4) .
N2 C18 C23 121.3(4) .
C19 C18 C23 119.0(4) .
C18 C19 C20 119.3(5) .
C18 C19 C25 121.5(4) .
C20 C19 C25 119.3(5) .
C21 C20 C19 120.8(6) .
C20 C21 C22 120.2(5) .
C23 C22 C21 121.3(6) .
C22 C23 C18 119.4(6) .
C22 C23 C24 119.0(5) .
C18 C23 C24 121.6(5) .
C31 C26 C27 122.1(4) .
C31 C26 N3 119.5(4) .
C27 C26 N3 118.4(4) .
C28 C27 C26 117.8(5) .
C28 C27 C33 120.2(5) .
C26 C27 C33 121.9(4) .
C29 C28 C27 120.8(5) .
C28 C29 C30 120.8(5) .
C29 C30 C31 121.1(5) .
C26 C31 C30 117.4(4) .
C26 C31 C32 122.5(4) .
C30 C31 C32 120.1(5) .
N3 C34 C35 125.3(5) .
N3 C34 Ta1 73.6(2) .
C35 C34 Ta1 160.0(4) .
C36 C37 C38 127.1(16) .
C36 C37 C39 114.0(15) 2_665
C38 C37 C39 118.8(11) 2_665
C39 C38 C37 123.8(10) .
C38 C39 C37 117.3(10) 2_665
C15 B3 C2 124.2(4) .
C15 B3 B7 111.9(4) .
C2 B3 B7 58.4(3) .
C15 B3 B4 130.6(4) .
C2 B3 B4 102.4(3) .
B7 B3 B4 105.5(4) .
C15 B3 B8 117.5(4) .
C2 B3 B8 102.5(4) .
B7 B3 B8 58.2(3) .
B4 B3 B8 59.4(3) .
C15 B3 Ta1 112.5(3) .
C2 B3 Ta1 72.6(2) .
B7 B3 Ta1 126.6(3) .
B4 B3 Ta1 63.8(2) .
B8 B3 Ta1 120.2(3) .
B9 B4 B5 58.5(3) .
B9 B4 B8 59.2(3) .
B5 B4 B8 105.2(4) .
B9 B4 B3 107.5(4) .
B5 B4 B3 106.2(4) .
B8 B4 B3 60.4(3) .
B9 B4 Ta1 125.9(3) .
B5 B4 Ta1 69.0(2) .
B8 B4 Ta1 130.7(3) .
B3 B4 Ta1 74.1(2) .
C1 B5 B10 61.1(3) .
C1 B5 B9 107.3(4) .
B10 B5 B9 60.8(3) .
C1 B5 B4 105.9(4) .
B10 B5 B4 110.1(4) .
B9 B5 B4 60.7(3) .
C1 B5 Ta1 74.2(2) .
B10 B5 Ta1 133.1(4) .
B9 B5 Ta1 126.8(4) .
B4 B5 Ta1 67.8(2) .
B11 B6 C2 105.1(4) .
B11 B6 C1 106.1(4) .
C2 B6 C1 54.4(3) .
B11 B6 B7 60.8(4) .
C2 B6 B7 59.0(3) .
C1 B6 B7 103.8(4) .
B11 B6 B10 60.6(4) .
C2 B6 B10 103.2(4) .
C1 B6 B10 59.8(3) .
B7 B6 B10 108.5(4) .
C2 B7 B6 60.4(3) .
C2 B7 B11 105.2(4) .
B6 B7 B11 59.5(4) .
C2 B7 B8 103.8(4) .
B6 B7 B8 109.0(5) .
B11 B7 B8 61.4(4) .
C2 B7 B3 57.3(3) .
B6 B7 B3 109.8(4) .
B11 B7 B3 110.7(4) .
B8 B7 B3 61.1(3) .
B7 B8 B9 106.7(4) .
B7 B8 B11 59.1(4) .
B9 B8 B11 59.7(4) .
B7 B8 B4 108.1(4) .
B9 B8 B4 60.3(3) .
B11 B8 B4 108.4(4) .
B7 B8 B3 60.6(3) .
B9 B8 B3 108.3(4) .
B11 B8 B3 108.4(4) .
B4 B8 B3 60.3(3) .
B5 B9 B10 59.1(3) .
B5 B9 B8 108.0(4) .
B10 B9 B8 108.0(4) .
B5 B9 B11 106.8(4) .
B10 B9 B11 59.3(4) .
B8 B9 B11 60.7(4) .
B5 B9 B4 60.8(3) .
B10 B9 B4 108.8(4) .
B8 B9 B4 60.5(3) .
B11 B9 B4 109.4(4) .
C1 B10 B5 57.7(3) .
C1 B10 B6 59.8(3) .
B5 B10 B6 108.0(4) .
C1 B10 B11 105.1(4) .
B5 B10 B11 108.6(5) .
B6 B10 B11 59.3(4) .
C1 B10 B9 104.1(4) .
B5 B10 B9 60.1(3) .
B6 B10 B9 107.8(4) .
B11 B10 B9 60.6(4) .
B6 B11 B10 60.1(4) .
B6 B11 B7 59.8(4) .
B10 B11 B7 107.4(4) .
B6 B11 B9 108.0(4) .
B10 B11 B9 60.0(4) .
B7 B11 B9 106.9(5) .
B6 B11 B8 107.8(5) .
B10 B11 B8 107.7(4) .
B7 B11 B8 59.6(4) .
B9 B11 B8 59.5(4) .

loop_
_geom_bond_atom_site_label_1
_geom_bond_atom_site_label_2
_geom_bond_distance
_geom_bond_site_symmetry_2
Ta1 N2 1.787(4) .
Ta1 C34 2.147(4) .
Ta1 N3 2.163(3) .
Ta1 N1 2.283(3) .
Ta1 B4 2.423(5) .
Ta1 B5 2.444(5) .
Ta1 C1 2.557(4) .
Ta1 B3 2.597(5) .
Ta1 C2 2.639(4) .
N1 C14 1.481(6) .
N1 C12 1.485(6) .
N1 C13 1.507(6) .
N2 C18 1.393(5) .
N3 C34 1.265(6) .
N3 C26 1.454(5) .
C1 C11 1.514(6) .
C1 C2 1.583(6) .
C1 B5 1.671(7) .
C1 B10 1.731(7) .
C1 B6 1.731(7) .
C2 B3 1.685(6) .
C2 B7 1.706(7) .
C2 B6 1.731(7) .
C11 C12 1.493(7) .
C15 C16 1.519(7) .
C15 C17 1.542(8) .
C15 B3 1.619(7) .
C18 C19 1.396(7) .
C18 C23 1.426(7) .
C19 C20 1.400(7) .
C19 C25 1.483(8) .
C20 C21 1.364(10) .
C21 C22 1.376(10) .
C22 C23 1.368(8) .
C23 C24 1.490(8) .
C26 C31 1.389(6) .
C26 C27 1.411(7) .
C27 C28 1.380(7) .
C27 C33 1.514(8) .
C28 C29 1.366(8) .
C29 C30 1.375(8) .
C30 C31 1.390(7) .
C31 C32 1.495(8) .
C34 C35 1.491(7) .
C36 C37 1.229(19) .
C37 C38 1.382(14) .
C37 C39 1.384(14) 2_665
C38 C39 1.314(15) .
C39 C37 1.384(14) 2_665
B3 B7 1.804(8) .
B3 B4 1.810(7) .
B3 B8 1.812(7) .
B4 B9 1.790(8) .
B4 B5 1.792(8) .
B4 B8 1.794(8) .
B5 B10 1.733(8) .
B5 B9 1.750(8) .
B6 B11 1.728(9) .
B6 B7 1.734(9) .
B6 B10 1.743(9) .
B7 B11 1.751(10) .
B7 B8 1.760(9) .
B8 B9 1.770(9) .
B8 B11 1.791(9) .
B9 B10 1.763(9) .
B9 B11 1.774(10) .
B10 B11 1.750(10) .
